data_7060854
loop_
_publ_author_name
'Ortega-Valdovinos, Luis Ram\'on'
'Valdes-Garc\'ia, Josue'
'Bazany-Rodr\'iguez, Iv\'an J.'
'Lugo-Gonz\'alez, Jos\'e Carlos'
'Dorazco-Gonz\'alez, Alejandro'
'Yatsimirsky, Anatoly K.'

_publ_section_title
;
 Anion recognition by anthracene appended ortho-aminomethylphenylboronic
 acid: a new PET-based sensing mechanism
;
_journal_issue 34
_journal_name_full 'New Journal of Chemistry'
_journal_page_first 15618
_journal_page_last 15628
_journal_paper_doi 10.1039/D1NJ02684D
_journal_volume 45
_journal_year 2021
_chemical_formula_moiety 'C31 H23 Br2 N4 Zn, C2 H6 Br3 O S Zn'
_chemical_formula_sum 'C33 H29 Br5 N4 O S Zn2'
_chemical_formula_weight 1059.95
_space_group_crystal_system monoclinic
_space_group_IT_number 14
_space_group_name_Hall '-P 2yn'
_space_group_name_H-M_alt 'P 1 21/n 1'
_atom_sites_solution_hydrogens geom
_audit_block_doi 10.5517/ccdc.csd.cc26l1ql
_audit_creation_method SHELXL-2018/3
_audit_update_record
;
2020-11-08 deposited with the CCDC.	2021-07-22 downloaded from the CCDC.
;
_cell_angle_alpha 90
_cell_angle_beta 98.2926(10)
_cell_angle_gamma 90
_cell_formula_units_Z 4
_cell_length_a 11.8967(3)
_cell_length_b 13.6816(3)
_cell_length_c 22.4595(5)
_cell_measurement_reflns_used 9139
_cell_measurement_temperature 100(2)
_cell_measurement_theta_max 71.57
_cell_measurement_theta_min 3.79
_cell_volume 3617.42(15)
_computing_cell_refinement 'Bruker SAINT'
_computing_data_collection 'Bruker APEX2'
_computing_data_reduction 'Bruker SAINT'
_computing_molecular_graphics 'Bruker SHELXTL'
_computing_publication_material 'Bruker SHELXTL'
_computing_structure_refinement 'SHELXL-2018/3 (Sheldrick, 2018)'
_computing_structure_solution 'SHELXS-97 (Sheldrick 2008)'
_diffrn_ambient_temperature 100(2)
_diffrn_measured_fraction_theta_full 0.998
_diffrn_measured_fraction_theta_max 0.997
_diffrn_measurement_device_type 'Bruker APEX-II CCD'
_diffrn_measurement_method '\w scans'
_diffrn_radiation_monochromator mirrors
_diffrn_radiation_type CuK\a
_diffrn_radiation_wavelength 1.54178
_diffrn_reflns_av_R_equivalents 0.0321
_diffrn_reflns_av_unetI/netI 0.0223
_diffrn_reflns_Laue_measured_fraction_full 0.998
_diffrn_reflns_Laue_measured_fraction_max 0.997
_diffrn_reflns_limit_h_max 14
_diffrn_reflns_limit_h_min -13
_diffrn_reflns_limit_k_max 16
_diffrn_reflns_limit_k_min -16
_diffrn_reflns_limit_l_max 27
_diffrn_reflns_limit_l_min -26
_diffrn_reflns_number 27608
_diffrn_reflns_point_group_measured_fraction_full 0.998
_diffrn_reflns_point_group_measured_fraction_max 0.997
_diffrn_reflns_theta_full 67.679
_diffrn_reflns_theta_max 69.122
_diffrn_reflns_theta_min 3.794
_diffrn_source 'Incoatec ImuS'
_exptl_absorpt_coefficient_mu 8.905
_exptl_absorpt_correction_T_max 0.7535
_exptl_absorpt_correction_T_min 0.5314
_exptl_absorpt_correction_type multi-scan
_exptl_absorpt_process_details
; 
 SADABS 2016/2: Krause, L., Herbst-Irmer, R., Sheldrick G.M. & Stalke D., 
 J. Appl. Cryst. 48 (2015) 3-10 
;
_exptl_crystal_colour bronze
_exptl_crystal_density_diffrn 1.946
_exptl_crystal_description Prism
_exptl_crystal_F_000 2056
_exptl_crystal_preparation Luminescent
_exptl_crystal_size_max 0.176
_exptl_crystal_size_mid 0.171
_exptl_crystal_size_min 0.101
_refine_diff_density_max 1.979
_refine_diff_density_min -2.022
_refine_diff_density_rms 0.130
_refine_ls_extinction_method none
_refine_ls_goodness_of_fit_ref 1.048
_refine_ls_hydrogen_treatment constr
_refine_ls_matrix_type full
_refine_ls_number_parameters 607
_refine_ls_number_reflns 6740
_refine_ls_number_restraints 786
_refine_ls_restrained_S_all 1.038
_refine_ls_R_factor_all 0.0458
_refine_ls_R_factor_gt 0.0446
_refine_ls_shift/su_max 0.002
_refine_ls_shift/su_mean 0.000
_refine_ls_structure_factor_coef Fsqd
_refine_ls_weighting_details 'w=1/[\s^2^(Fo^2^)+(0.0592P)^2^+18.6018P] where P=(Fo^2^+2Fc^2^)/3'
_refine_ls_weighting_scheme calc
_refine_ls_wR_factor_gt 0.1166
_refine_ls_wR_factor_ref 0.1175
_reflns_Friedel_coverage 0.000
_reflns_number_gt 6507
_reflns_number_total 6740
_reflns_threshold_expression 'I > 2\s(I)'
_cod_data_source_file d1nj02684d2.cif
_cod_data_source_block cu_246DGA18_0m
_cod_depositor_comments
;
The following automatic conversions were performed:

data item '_exptl_absorpt_correction_type' value 'Multi_scan' was
changed to 'multi-scan' in accordance with the
/home/data/users/saulius/crontab/automatic-downloads/rss-feeds/RSC/lib/dictionaries/cif_core.dic
dictionary named 'cif_core.dic' version 2.4.2 last updated on
2011-04-26.

Automatic conversion script
Id: cif_fix_values 7556 2019-12-06 15:28:31Z antanas 

 Adding full bibliography for 7060853--7060854.cif.
;
_cod_original_sg_symbol_H-M 'P 21/n'
_cod_database_code 7060854
_shelx_shelxl_version_number 2018/3
_shelx_space_group_comment
; 
The symmetry employed for this shelxl refinement is uniquely defined 
by the following loop, which should always be used as a source of 
symmetry information in preference to the above space-group names. 
They are only intended as comments. 
;
_shelx_estimated_absorpt_t_min 0.303
_shelx_estimated_absorpt_t_max 0.467

loop_
_space_group_symop_operation_xyz
'x, y, z'
'-x+1/2, y+1/2, -z+1/2'
'-x, -y, -z'
'x-1/2, -y-1/2, z-1/2'

loop_
_atom_site_label
_atom_site_type_symbol
_atom_site_fract_x
_atom_site_fract_y
_atom_site_fract_z
_atom_site_U_iso_or_equiv
_atom_site_adp_type
_atom_site_occupancy
_atom_site_site_symmetry_order
_atom_site_calc_flag
_atom_site_refinement_flags_posn
_atom_site_refinement_flags_adp
_atom_site_refinement_flags_occupancy
_atom_site_disorder_assembly
_atom_site_disorder_group
Br1 Br 0.55863(4) 0.67805(4) 0.35677(2) 0.02842(13) Uani 1 1 d . . . . .
Br2 Br 0.32465(5) 0.51025(5) 0.25096(2) 0.04327(16) Uani 1 1 d . . . . .
Zn1 Zn 0.47376(5) 0.52113(4) 0.33553(2) 0.02162(14) Uani 1 1 d . . . . .
N1 N 0.5224(3) 0.4022(3) 0.39246(15) 0.0195(7) Uani 1 1 d . . . . .
N2 N 0.6060(3) 0.4457(3) 0.29458(15) 0.0228(7) Uani 1 1 d . . . . .
N3 N 0.3549(3) 0.5203(3) 0.40267(16) 0.0227(7) Uani 1 1 d . . . . .
N4 N 0.8253(3) 0.1216(3) 0.57434(17) 0.0273(8) Uani 1 1 d . . . . .
C1 C 0.6085(4) 0.3458(3) 0.38151(18) 0.0204(8) Uani 1 1 d . . . . .
C2 C 0.6518(3) 0.2732(3) 0.42191(18) 0.0208(8) Uani 1 1 d . . . . .
H2 H 0.711979 0.232167 0.413406 0.025 Uiso 1 1 calc R U . . .
C3 C 0.6052(4) 0.2617(3) 0.47519(18) 0.0212(8) Uani 1 1 d . . . . .
C4 C 0.5163(4) 0.3215(3) 0.48595(18) 0.0211(8) Uani 1 1 d . . . . .
H4 H 0.484198 0.315658 0.522144 0.025 Uiso 1 1 calc R U . . .
C5 C 0.4753(3) 0.3897(3) 0.44286(18) 0.0194(8) Uani 1 1 d . . . . .
C6 C 0.6495(4) 0.3652(3) 0.32321(18) 0.0225(9) Uani 1 1 d . . . . .
C7 C 0.7240(4) 0.3037(4) 0.2993(2) 0.0274(9) Uani 1 1 d . . . . .
H7 H 0.754132 0.247381 0.320703 0.033 Uiso 1 1 calc R U . . .
C8 C 0.7535(4) 0.3264(4) 0.2433(2) 0.0315(10) Uani 1 1 d . . . . .
H8 H 0.802604 0.284675 0.225117 0.038 Uiso 1 1 calc R U . . .
C9 C 0.7108(4) 0.4100(4) 0.2145(2) 0.0310(10) Uani 1 1 d . . . . .
H9 H 0.731824 0.427516 0.176690 0.037 Uiso 1 1 calc R U . . .
C10 C 0.6370(4) 0.4682(4) 0.2409(2) 0.0291(10) Uani 1 1 d . . . . .
H10 H 0.607328 0.525696 0.220682 0.035 Uiso 1 1 calc R U . . .
C11 C 0.3744(4) 0.4526(3) 0.44653(18) 0.0204(8) Uani 1 1 d . . . . .
C12 C 0.3024(4) 0.4383(3) 0.4890(2) 0.0256(9) Uani 1 1 d . . . . .
H12 H 0.319600 0.391346 0.520136 0.031 Uiso 1 1 calc R U . . .
C13 C 0.2046(4) 0.4944(4) 0.4848(2) 0.0296(10) Uani 1 1 d . . . . .
H13 H 0.152543 0.485629 0.512684 0.036 Uiso 1 1 calc R U . . .
C14 C 0.1838(4) 0.5632(4) 0.4396(2) 0.0307(10) Uani 1 1 d . . . . .
H14 H 0.117415 0.602533 0.436108 0.037 Uiso 1 1 calc R U . . .
C15 C 0.2603(4) 0.5740(4) 0.3998(2) 0.0284(10) Uani 1 1 d . . . . .
H15 H 0.245426 0.621629 0.368899 0.034 Uiso 1 1 calc R U . . .
C16 C 0.6558(4) 0.1884(3) 0.51995(18) 0.0215(8) Uani 1 1 d . . . . .
C17 C 0.5886(4) 0.1207(3) 0.54884(18) 0.0229(9) Uani 1 1 d . . . . .
C18 C 0.4691(4) 0.1133(3) 0.5369(2) 0.0255(9) Uani 1 1 d . . . . .
H18 H 0.427595 0.154889 0.507765 0.031 Uiso 1 1 calc R U . . .
C19 C 0.4125(4) 0.0460(4) 0.5672(2) 0.0313(10) Uani 1 1 d . . . . .
H19 H 0.332027 0.041911 0.558825 0.038 Uiso 1 1 calc R U . . .
C20 C 0.4719(5) -0.0166(4) 0.6103(2) 0.0374(12) Uani 1 1 d . . . . .
H20 H 0.431326 -0.061517 0.631425 0.045 Uiso 1 1 calc R U . . .
C21 C 0.5868(5) -0.0132(4) 0.6219(2) 0.0342(11) Uani 1 1 d . . . . .
H21 H 0.626615 -0.056404 0.650618 0.041 Uiso 1 1 calc R U . . .
C22 C 0.6479(4) 0.0550(3) 0.59113(19) 0.0273(10) Uani 1 1 d . . . . .
C23 C 0.7672(4) 0.0586(3) 0.6019(2) 0.0297(10) Uani 1 1 d . . . . .
H23 H 0.807015 0.014169 0.629835 0.036 Uiso 1 1 calc R U . . .
C24 C 0.7714(4) 0.1869(3) 0.5337(2) 0.0254(9) Uani 1 1 d . . . . .
H24 H 0.815293 0.232010 0.514591 0.030 Uiso 1 1 calc R U . . .
C25 C 0.9516(4) 0.1269(4) 0.5877(2) 0.0347(11) Uani 1 1 d . . . . .
H25A H 0.983762 0.127359 0.549410 0.042 Uiso 1 1 calc R U . . .
H25B H 0.980602 0.068170 0.610659 0.042 Uiso 1 1 calc R U . . .
C26 C 0.9902(3) 0.2169(4) 0.62332(19) 0.0319(10) Uani 1 1 d D . . . .
C27 C 0.9478(18) 0.2446(15) 0.6757(7) 0.0390(11) Uani 0.50(4) 1 d D U P A 1
H27 H 0.892377 0.206031 0.691339 0.047 Uiso 0.50(4) 1 calc R U P A 1
C28 C 0.9892(13) 0.3300(13) 0.7044(8) 0.0393(10) Uani 0.50(4) 1 d D U P A 1
H28 H 0.957531 0.353340 0.738186 0.047 Uiso 0.50(4) 1 calc R U P A 1
C29 C 1.0763(14) 0.3813(10) 0.6838(10) 0.0393(10) Uani 0.50(4) 1 d D U P A 1
H29 H 1.107183 0.437324 0.705179 0.047 Uiso 0.50(4) 1 calc R U P A 1
C30 C 1.1185(12) 0.3519(11) 0.6329(10) 0.0390(11) Uani 0.50(4) 1 d D U P A 1
H30 H 1.177922 0.388183 0.619190 0.047 Uiso 0.50(4) 1 calc R U P A 1
C31 C 1.0757(12) 0.2703(12) 0.6014(8) 0.0388(11) Uani 0.50(4) 1 d D U P A 1
H31 H 1.103539 0.250856 0.565647 0.047 Uiso 0.50(4) 1 calc R U P A 1
C27A C 0.9431(18) 0.2356(15) 0.6757(7) 0.0390(11) Uani 0.50(4) 1 d D U P A 2
H27A H 0.884137 0.194108 0.685174 0.047 Uiso 0.50(4) 1 calc R U P A 2
C28A C 0.9788(13) 0.3124(13) 0.7148(8) 0.0394(10) Uani 0.50(4) 1 d D U P A 2
H28A H 0.947569 0.320738 0.751071 0.047 Uiso 0.50(4) 1 calc R U P A 2
C29A C 1.0606(14) 0.3764(10) 0.6998(10) 0.0393(10) Uani 0.50(4) 1 d D U P A 2
H29A H 1.082581 0.431243 0.724700 0.047 Uiso 0.50(4) 1 calc R U P A 2
C30A C 1.1101(13) 0.3604(11) 0.6489(10) 0.0390(11) Uani 0.50(4) 1 d D U P A 2
H30A H 1.167624 0.403284 0.639231 0.047 Uiso 0.50(4) 1 calc R U P A 2
C31A C 1.0756(11) 0.2813(11) 0.6117(8) 0.0389(11) Uani 0.50(4) 1 d D U P A 2
H31A H 1.111503 0.270752 0.577078 0.047 Uiso 0.50(4) 1 calc R U P A 2
Zn2 Zn 0.00880(8) 0.19879(8) 0.40424(4) 0.0258(2) Uani 0.7616 1 d D U P B 1
Br3 Br -0.05112(13) 0.35752(10) 0.42784(7) 0.0339(3) Uani 0.7616 1 d D U P B 1
Br4 Br 0.18064(9) 0.15036(10) 0.46450(5) 0.0411(3) Uani 0.7616 1 d D U P B 1
Br5 Br -0.14022(11) 0.08271(11) 0.40790(7) 0.0249(2) Uani 0.7616 1 d D U P B 1
S1 S 0.11334(14) 0.25765(12) 0.28497(7) 0.0359(3) Uani 0.7616 1 d D U P B 1
O1 O 0.0344(3) 0.1987(3) 0.31792(16) 0.0340(4) Uani 0.7616 1 d D U P B 1
C32 C 0.0507(4) 0.3757(3) 0.2723(3) 0.0373(6) Uani 0.7616 1 d D U P B 1
H32A H -0.017651 0.370780 0.242385 0.056 Uiso 0.7616 1 calc R U P B 1
H32B H 0.105175 0.420025 0.257470 0.056 Uiso 0.7616 1 calc R U P B 1
H32C H 0.030317 0.401137 0.310105 0.056 Uiso 0.7616 1 calc R U P B 1
C33 C 0.2305(4) 0.2928(4) 0.3395(2) 0.0376(7) Uani 0.7616 1 d D U P B 1
H33A H 0.283804 0.332013 0.320024 0.056 Uiso 0.7616 1 calc R U P B 1
H33B H 0.269195 0.234216 0.357240 0.056 Uiso 0.7616 1 calc R U P B 1
H33C H 0.202953 0.331507 0.371128 0.056 Uiso 0.7616 1 calc R U P B 1
Zn2A Zn 0.0161(3) 0.2191(3) 0.39812(17) 0.0301(4) Uani 0.1587 1 d D U P C 2
Br3A Br -0.0497(5) 0.3639(4) 0.4397(3) 0.0329(9) Uani 0.1587 1 d D U P C 2
Br4A Br 0.2071(3) 0.1807(3) 0.4377(2) 0.0441(7) Uani 0.1587 1 d D U P C 2
Br5A Br -0.1102(4) 0.0861(5) 0.4077(3) 0.0275(8) Uani 0.1587 1 d D U P C 2
S1A S 0.0588(6) 0.3161(5) 0.2731(2) 0.0355(4) Uani 0.1587 1 d D U P C 2
O1A O 0.0075(6) 0.2389(5) 0.3090(2) 0.0347(4) Uani 0.1587 1 d D U P C 2
C32A C 0.1061(15) 0.4124(7) 0.3241(4) 0.0363(8) Uani 0.1587 1 d D U P C 2
H32D H 0.140184 0.464399 0.302606 0.054 Uiso 0.1587 1 calc R U P C 2
H32E H 0.041336 0.438758 0.341408 0.054 Uiso 0.1587 1 calc R U P C 2
H32F H 0.162750 0.386999 0.356427 0.054 Uiso 0.1587 1 calc R U P C 2
C33A C 0.1953(8) 0.2721(11) 0.2617(8) 0.0362(6) Uani 0.1587 1 d D U P C 2
H33D H 0.231887 0.320060 0.238436 0.054 Uiso 0.1587 1 calc R U P C 2
H33E H 0.242236 0.261879 0.300803 0.054 Uiso 0.1587 1 calc R U P C 2
H33F H 0.186648 0.210032 0.239717 0.054 Uiso 0.1587 1 calc R U P C 2
Zn2B Zn 0.0101(6) 0.2126(6) 0.4113(3) 0.0277(5) Uani 0.0797 1 d D U P D 3
Br3B Br -0.0679(9) 0.3587(6) 0.4446(5) 0.0347(9) Uani 0.0797 1 d D U P D 3
Br4B Br 0.1754(9) 0.1602(10) 0.4756(5) 0.0423(9) Uani 0.0797 1 d D U P D 3
Br5B Br -0.1311(9) 0.0875(7) 0.3953(5) 0.0259(9) Uani 0.0797 1 d D U P D 3
S1B S 0.1227(9) 0.3179(8) 0.3065(4) 0.0352(4) Uani 0.0797 1 d D U P D 3
O1B O 0.0529(9) 0.2377(8) 0.3295(3) 0.0330(3) Uani 0.0797 1 d D U P D 3
C32B C 0.091(2) 0.3161(18) 0.2264(4) 0.0360(6) Uani 0.0797 1 d D U P D 3
H32G H 0.134485 0.367208 0.209507 0.054 Uiso 0.0797 1 calc R U P D 3
H32H H 0.110964 0.252158 0.211360 0.054 Uiso 0.0797 1 calc R U P D 3
H32I H 0.009456 0.327908 0.214419 0.054 Uiso 0.0797 1 calc R U P D 3
C33B C 0.2647(8) 0.273(2) 0.3124(12) 0.0362(7) Uani 0.0797 1 d D U P D 3
H33G H 0.313326 0.322965 0.297958 0.054 Uiso 0.0797 1 calc R U P D 3
H33H H 0.292859 0.257803 0.354587 0.054 Uiso 0.0797 1 calc R U P D 3
H33I H 0.265983 0.213808 0.288033 0.054 Uiso 0.0797 1 calc R U P D 3

loop_
_atom_site_aniso_label
_atom_site_aniso_U_11
_atom_site_aniso_U_22
_atom_site_aniso_U_33
_atom_site_aniso_U_23
_atom_site_aniso_U_13
_atom_site_aniso_U_12
Br1 0.0381(3) 0.0279(3) 0.0209(2) 0.00113(17) 0.00956(19) -0.00538(19)
Br2 0.0371(3) 0.0676(4) 0.0219(3) -0.0024(2) -0.0065(2) 0.0047(3)
Zn1 0.0244(3) 0.0257(3) 0.0145(3) 0.0024(2) 0.0022(2) 0.0016(2)
N1 0.0195(17) 0.0234(18) 0.0154(16) -0.0002(14) 0.0018(13) -0.0003(14)
N2 0.0234(18) 0.029(2) 0.0158(16) -0.0018(15) 0.0039(14) -0.0003(15)
N3 0.0222(18) 0.0278(19) 0.0180(17) 0.0019(14) 0.0027(14) 0.0019(15)
N4 0.028(2) 0.029(2) 0.0225(18) -0.0018(16) -0.0032(15) 0.0057(16)
C1 0.022(2) 0.025(2) 0.0142(18) -0.0031(16) 0.0010(15) -0.0025(16)
C2 0.0197(19) 0.025(2) 0.0172(19) -0.0019(16) 0.0011(15) 0.0034(17)
C3 0.021(2) 0.024(2) 0.0184(19) 0.0008(16) -0.0001(15) -0.0011(17)
C4 0.021(2) 0.027(2) 0.0149(18) 0.0007(16) 0.0037(15) 0.0005(17)
C5 0.0176(19) 0.024(2) 0.0166(18) -0.0014(16) 0.0022(15) -0.0023(16)
C6 0.021(2) 0.032(2) 0.0151(19) -0.0023(17) 0.0021(15) -0.0043(17)
C7 0.027(2) 0.034(2) 0.022(2) -0.0014(18) 0.0039(17) 0.0032(19)
C8 0.029(2) 0.047(3) 0.020(2) -0.007(2) 0.0079(18) 0.002(2)
C9 0.030(2) 0.046(3) 0.018(2) 0.000(2) 0.0073(18) -0.002(2)
C10 0.033(2) 0.038(3) 0.017(2) 0.0026(18) 0.0048(18) -0.002(2)
C11 0.0193(19) 0.024(2) 0.0175(19) -0.0008(16) 0.0014(15) -0.0003(16)
C12 0.026(2) 0.028(2) 0.023(2) 0.0029(18) 0.0061(17) 0.0041(18)
C13 0.024(2) 0.036(3) 0.030(2) -0.001(2) 0.0089(18) 0.0012(19)
C14 0.024(2) 0.034(3) 0.034(2) -0.001(2) 0.0038(19) 0.0072(19)
C15 0.029(2) 0.030(2) 0.025(2) 0.0033(19) -0.0009(18) 0.0059(19)
C16 0.025(2) 0.024(2) 0.0160(18) -0.0008(16) 0.0032(16) 0.0025(17)
C17 0.030(2) 0.023(2) 0.0160(19) -0.0028(16) 0.0031(16) 0.0001(18)
C18 0.031(2) 0.024(2) 0.022(2) -0.0027(17) 0.0033(17) -0.0003(18)
C19 0.034(3) 0.032(3) 0.028(2) -0.006(2) 0.0046(19) -0.007(2)
C20 0.053(3) 0.034(3) 0.025(2) 0.001(2) 0.009(2) -0.012(2)
C21 0.049(3) 0.030(3) 0.021(2) 0.0050(19) -0.003(2) -0.005(2)
C22 0.039(3) 0.024(2) 0.017(2) -0.0008(17) -0.0019(18) 0.0000(19)
C23 0.041(3) 0.025(2) 0.020(2) 0.0002(18) -0.0051(19) 0.007(2)
C24 0.029(2) 0.027(2) 0.020(2) -0.0002(17) 0.0010(17) 0.0046(18)
C25 0.028(2) 0.040(3) 0.035(3) 0.003(2) 0.000(2) 0.014(2)
C26 0.023(2) 0.035(3) 0.035(2) 0.010(2) -0.0051(18) 0.009(2)
C27 0.033(2) 0.041(2) 0.041(2) 0.0022(19) -0.0012(17) 0.0010(18)
C28 0.0338(18) 0.041(2) 0.041(2) 0.0024(18) -0.0010(17) 0.0006(16)
C29 0.0335(18) 0.041(2) 0.041(2) 0.0027(18) -0.0012(17) 0.0008(15)
C30 0.0329(18) 0.041(2) 0.041(3) 0.0034(19) -0.0013(18) 0.0016(15)
C31 0.0327(19) 0.041(2) 0.040(3) 0.004(2) -0.0017(19) 0.0028(17)
C27A 0.033(2) 0.041(2) 0.041(2) 0.0021(19) -0.0013(17) 0.0009(18)
C28A 0.0338(18) 0.041(2) 0.041(2) 0.0022(18) -0.0012(17) 0.0006(16)
C29A 0.0336(18) 0.041(2) 0.041(2) 0.0024(18) -0.0012(17) 0.0008(15)
C30A 0.0329(18) 0.041(2) 0.041(3) 0.0031(19) -0.0015(18) 0.0016(16)
C31A 0.0328(19) 0.041(2) 0.041(3) 0.004(2) -0.0018(19) 0.0027(17)
Zn2 0.0265(4) 0.0258(5) 0.0257(4) -0.0043(3) 0.0059(3) -0.0004(3)
Br3 0.0313(4) 0.0309(4) 0.0404(7) -0.0162(4) 0.0085(4) 0.0011(3)
Br4 0.0316(4) 0.0484(5) 0.0408(6) -0.0060(4) -0.0036(4) 0.0096(3)
Br5 0.0226(5) 0.0244(4) 0.0294(5) -0.0016(3) 0.0095(4) 0.0008(3)
S1 0.0382(6) 0.0361(6) 0.0340(6) -0.0056(5) 0.0078(5) -0.0058(5)
O1 0.0360(7) 0.0340(7) 0.0326(7) -0.0057(6) 0.0070(6) -0.0044(6)
C32 0.0387(11) 0.0363(11) 0.0372(11) -0.0040(11) 0.0064(10) -0.0043(11)
C33 0.0389(12) 0.0378(12) 0.0365(12) -0.0030(11) 0.0062(11) -0.0061(11)
Zn2A 0.0314(6) 0.0299(7) 0.0292(6) -0.0052(6) 0.0054(6) -0.0012(6)
Br3A 0.0332(14) 0.0313(13) 0.0367(18) -0.0127(12) 0.0139(13) -0.0074(12)
Br4A 0.0341(12) 0.0525(14) 0.0432(14) -0.0053(13) -0.0022(12) 0.0069(12)
Br5A 0.0244(16) 0.0297(12) 0.0294(14) -0.0045(11) 0.0076(14) 0.0081(12)
S1A 0.0374(7) 0.0353(7) 0.0343(7) -0.0055(7) 0.0068(6) -0.0047(7)
O1A 0.0367(7) 0.0347(8) 0.0333(7) -0.0054(7) 0.0070(7) -0.0047(7)
C32A 0.0380(14) 0.0358(14) 0.0355(14) -0.0048(14) 0.0067(13) -0.0046(13)
C33A 0.0380(11) 0.0362(11) 0.0349(11) -0.0049(11) 0.0071(10) -0.0053(10)
Zn2B 0.0287(8) 0.0277(9) 0.0273(8) -0.0040(8) 0.0055(8) -0.0007(8)
Br3B 0.0340(16) 0.0313(14) 0.0399(18) -0.0124(14) 0.0093(15) -0.0064(13)
Br4B 0.0332(14) 0.0508(16) 0.0409(17) -0.0054(15) -0.0010(14) 0.0077(14)
Br5B 0.0235(16) 0.0265(14) 0.0290(17) -0.0014(14) 0.0086(15) 0.0065(13)
S1B 0.0371(7) 0.0351(7) 0.0340(7) -0.0053(7) 0.0070(6) -0.0048(7)
O1B 0.0348(6) 0.0330(7) 0.0319(6) -0.0053(6) 0.0067(6) -0.0037(6)
C32B 0.0379(11) 0.0358(12) 0.0349(11) -0.0050(11) 0.0070(11) -0.0050(11)
C33B 0.0381(13) 0.0363(13) 0.0349(13) -0.0048(12) 0.0070(12) -0.0054(12)

loop_
_atom_type_symbol
_atom_type_description
_atom_type_scat_dispersion_real
_atom_type_scat_dispersion_imag
_atom_type_scat_source
C C 0.0181 0.0091 'International Tables Vol C Tables 4.2.6.8 and 6.1.1.4'
H H 0.0000 0.0000 'International Tables Vol C Tables 4.2.6.8 and 6.1.1.4'
N N 0.0311 0.0180 'International Tables Vol C Tables 4.2.6.8 and 6.1.1.4'
Zn Zn -1.5491 0.6778 'International Tables Vol C Tables 4.2.6.8 and 6.1.1.4'
Br Br -0.6763 1.2805 'International Tables Vol C Tables 4.2.6.8 and 6.1.1.4'
O O 0.0492 0.0322 'International Tables Vol C Tables 4.2.6.8 and 6.1.1.4'
S S 0.3331 0.5567 'International Tables Vol C Tables 4.2.6.8 and 6.1.1.4'

loop_
_citation_id
_citation_doi
_citation_year
1 10.1039/D0DT04228E 2021

loop_
_geom_angle_atom_site_label_1
_geom_angle_atom_site_label_2
_geom_angle_atom_site_label_3
_geom_angle
_geom_angle_site_symmetry_1
_geom_angle_site_symmetry_3
_geom_angle_publ_flag
N1 Zn1 N2 74.86(14) . . ?
N1 Zn1 N3 74.22(13) . . ?
N2 Zn1 N3 148.46(14) . . ?
N1 Zn1 Br1 120.22(10) . . ?
N2 Zn1 Br1 101.46(10) . . ?
N3 Zn1 Br1 99.30(10) . . ?
N1 Zn1 Br2 122.63(10) . . ?
N2 Zn1 Br2 97.56(10) . . ?
N3 Zn1 Br2 93.82(10) . . ?
Br1 Zn1 Br2 117.03(3) . . ?
C1 N1 C5 120.5(4) . . ?
C1 N1 Zn1 119.2(3) . . ?
C5 N1 Zn1 119.9(3) . . ?
C6 N2 C10 118.7(4) . . ?
C6 N2 Zn1 115.9(3) . . ?
C10 N2 Zn1 125.0(3) . . ?
C15 N3 C11 117.9(4) . . ?
C15 N3 Zn1 125.5(3) . . ?
C11 N3 Zn1 116.2(3) . . ?
C23 N4 C24 120.9(4) . . ?
C23 N4 C25 121.4(4) . . ?
C24 N4 C25 117.6(4) . . ?
N1 C1 C2 120.9(4) . . ?
N1 C1 C6 114.7(4) . . ?
C2 C1 C6 124.4(4) . . ?
C1 C2 C3 118.8(4) . . ?
C1 C2 H2 120.6 . . ?
C3 C2 H2 120.6 . . ?
C4 C3 C2 119.3(4) . . ?
C4 C3 C16 121.7(4) . . ?
C2 C3 C16 118.9(4) . . ?
C5 C4 C3 118.6(4) . . ?
C5 C4 H4 120.7 . . ?
C3 C4 H4 120.7 . . ?
N1 C5 C4 121.8(4) . . ?
N1 C5 C11 114.3(4) . . ?
C4 C5 C11 123.9(4) . . ?
N2 C6 C7 122.5(4) . . ?
N2 C6 C1 114.6(4) . . ?
C7 C6 C1 122.8(4) . . ?
C6 C7 C8 118.3(5) . . ?
C6 C7 H7 120.9 . . ?
C8 C7 H7 120.9 . . ?
C9 C8 C7 119.2(4) . . ?
C9 C8 H8 120.4 . . ?
C7 C8 H8 120.4 . . ?
C8 C9 C10 119.5(4) . . ?
C8 C9 H9 120.2 . . ?
C10 C9 H9 120.2 . . ?
N2 C10 C9 121.7(5) . . ?
N2 C10 H10 119.2 . . ?
C9 C10 H10 119.2 . . ?
N3 C11 C12 122.8(4) . . ?
N3 C11 C5 114.3(4) . . ?
C12 C11 C5 122.7(4) . . ?
C11 C12 C13 118.1(4) . . ?
C11 C12 H12 120.9 . . ?
C13 C12 H12 120.9 . . ?
C14 C13 C12 119.2(4) . . ?
C14 C13 H13 120.4 . . ?
C12 C13 H13 120.4 . . ?
C15 C14 C13 119.2(4) . . ?
C15 C14 H14 120.4 . . ?
C13 C14 H14 120.4 . . ?
N3 C15 C14 122.8(4) . . ?
N3 C15 H15 118.6 . . ?
C14 C15 H15 118.6 . . ?
C24 C16 C17 119.7(4) . . ?
C24 C16 C3 117.4(4) . . ?
C17 C16 C3 123.0(4) . . ?
C18 C17 C22 118.1(4) . . ?
C18 C17 C16 124.8(4) . . ?
C22 C17 C16 117.1(4) . . ?
C19 C18 C17 120.3(4) . . ?
C19 C18 H18 119.8 . . ?
C17 C18 H18 119.8 . . ?
C18 C19 C20 121.0(5) . . ?
C18 C19 H19 119.5 . . ?
C20 C19 H19 119.5 . . ?
C21 C20 C19 120.3(5) . . ?
C21 C20 H20 119.8 . . ?
C19 C20 H20 119.8 . . ?
C20 C21 C22 120.1(5) . . ?
C20 C21 H21 120.0 . . ?
C22 C21 H21 120.0 . . ?
C23 C22 C17 119.0(4) . . ?
C23 C22 C21 120.9(4) . . ?
C17 C22 C21 120.1(5) . . ?
N4 C23 C22 121.9(4) . . ?
N4 C23 H23 119.0 . . ?
C22 C23 H23 119.0 . . ?
C16 C24 N4 121.4(4) . . ?
C16 C24 H24 119.3 . . ?
N4 C24 H24 119.3 . . ?
N4 C25 C26 111.6(4) . . ?
N4 C25 H25A 109.3 . . ?
C26 C25 H25A 109.3 . . ?
N4 C25 H25B 109.3 . . ?
C26 C25 H25B 109.3 . . ?
H25A C25 H25B 108.0 . . ?
C27 C26 C31 121.6(9) . . ?
C27A C26 C31A 115.6(9) . . ?
C27 C26 C25 123.4(8) . . ?
C31 C26 C25 115.0(8) . . ?
C27A C26 C25 118.0(7) . . ?
C31A C26 C25 126.2(8) . . ?
C28 C27 C26 118.1(10) . . ?
C28 C27 H27 121.0 . . ?
C26 C27 H27 121.0 . . ?
C29 C28 C27 120.3(11) . . ?
C29 C28 H28 119.9 . . ?
C27 C28 H28 119.9 . . ?
C30 C29 C28 120.7(10) . . ?
C30 C29 H29 119.6 . . ?
C28 C29 H29 119.6 . . ?
C29 C30 C31 120.7(10) . . ?
C29 C30 H30 119.7 . . ?
C31 C30 H30 119.7 . . ?
C30 C31 C26 118.5(9) . . ?
C30 C31 H31 120.8 . . ?
C26 C31 H31 120.8 . . ?
C28A C27A C26 123.0(11) . . ?
C28A C27A H27A 118.5 . . ?
C26 C27A H27A 118.5 . . ?
C29A C28A C27A 118.9(11) . . ?
C29A C28A H28A 120.5 . . ?
C27A C28A H28A 120.5 . . ?
C30A C29A C28A 120.1(10) . . ?
C30A C29A H29A 120.0 . . ?
C28A C29A H29A 120.0 . . ?
C29A C30A C31A 119.8(10) . . ?
C29A C30A H30A 120.1 . . ?
C31A C30A H30A 120.1 . . ?
C30A C31A C26 122.4(9) . . ?
C30A C31A H31A 118.8 . . ?
C26 C31A H31A 118.8 . . ?
O1 Zn2 Br3 108.02(12) . . ?
O1 Zn2 Br4 108.20(11) . . ?
Br3 Zn2 Br4 112.94(4) . . ?
O1 Zn2 Br5 104.45(11) . . ?
Br3 Zn2 Br5 110.65(4) . . ?
Br4 Zn2 Br5 112.11(4) . . ?
O1 S1 C33 106.71(19) . . ?
O1 S1 C32 106.66(19) . . ?
C33 S1 C32 97.6(2) . . ?
S1 O1 Zn2 131.7(2) . . ?
S1 C32 H32A 109.5 . . ?
S1 C32 H32B 109.5 . . ?
H32A C32 H32B 109.5 . . ?
S1 C32 H32C 109.5 . . ?
H32A C32 H32C 109.5 . . ?
H32B C32 H32C 109.5 . . ?
S1 C33 H33A 109.5 . . ?
S1 C33 H33B 109.5 . . ?
H33A C33 H33B 109.5 . . ?
S1 C33 H33C 109.5 . . ?
H33A C33 H33C 109.5 . . ?
H33B C33 H33C 109.5 . . ?
O1A Zn2A Br3A 107.92(13) . . ?
O1A Zn2A Br4A 108.15(12) . . ?
Br3A Zn2A Br4A 112.95(6) . . ?
O1A Zn2A Br5A 104.46(12) . . ?
Br3A Zn2A Br5A 110.68(6) . . ?
Br4A Zn2A Br5A 112.20(7) . . ?
O1A S1A C32A 106.6(2) . . ?
O1A S1A C33A 106.6(2) . . ?
C32A S1A C33A 97.6(3) . . ?
S1A O1A Zn2A 131.4(3) . . ?
S1A C32A H32D 109.5 . . ?
S1A C32A H32E 109.5 . . ?
H32D C32A H32E 109.5 . . ?
S1A C32A H32F 109.5 . . ?
H32D C32A H32F 109.5 . . ?
H32E C32A H32F 109.5 . . ?
S1A C33A H33D 109.5 . . ?
S1A C33A H33E 109.5 . . ?
H33D C33A H33E 109.5 . . ?
S1A C33A H33F 109.5 . . ?
H33D C33A H33F 109.5 . . ?
H33E C33A H33F 109.5 . . ?
O1B Zn2B Br3B 107.93(13) . . ?
O1B Zn2B Br4B 108.15(12) . . ?
Br3B Zn2B Br4B 112.95(6) . . ?
O1B Zn2B Br5B 104.47(12) . . ?
Br3B Zn2B Br5B 110.69(6) . . ?
Br4B Zn2B Br5B 112.18(7) . . ?
O1B S1B C32B 106.6(2) . . ?
O1B S1B C33B 106.6(2) . . ?
C32B S1B C33B 97.6(3) . . ?
S1B O1B Zn2B 131.4(3) . . ?
S1B C32B H32G 109.5 . . ?
S1B C32B H32H 109.5 . . ?
H32G C32B H32H 109.5 . . ?
S1B C32B H32I 109.5 . . ?
H32G C32B H32I 109.5 . . ?
H32H C32B H32I 109.5 . . ?
S1B C33B H33G 109.5 . . ?
S1B C33B H33H 109.5 . . ?
H33G C33B H33H 109.5 . . ?
S1B C33B H33I 109.5 . . ?
H33G C33B H33I 109.5 . . ?
H33H C33B H33I 109.5 . . ?

loop_
_geom_bond_atom_site_label_1
_geom_bond_atom_site_label_2
_geom_bond_distance
_geom_bond_site_symmetry_2
_geom_bond_publ_flag
Br1 Zn1 2.3910(7) . ?
Br2 Zn1 2.4093(7) . ?
Zn1 N1 2.099(4) . ?
Zn1 N2 2.192(4) . ?
Zn1 N3 2.211(4) . ?
N1 C1 1.334(6) . ?
N1 C5 1.345(5) . ?
N2 C6 1.341(6) . ?
N2 C10 1.346(6) . ?
N3 C15 1.337(6) . ?
N3 C11 1.348(6) . ?
N4 C23 1.313(7) . ?
N4 C24 1.369(6) . ?
N4 C25 1.490(6) . ?
C1 C2 1.393(6) . ?
C1 C6 1.486(6) . ?
C2 C3 1.398(6) . ?
C2 H2 0.9500 . ?
C3 C4 1.386(6) . ?
C3 C16 1.484(6) . ?
C4 C5 1.382(6) . ?
C4 H4 0.9500 . ?
C5 C11 1.488(6) . ?
C6 C7 1.385(6) . ?
C7 C8 1.390(6) . ?
C7 H7 0.9500 . ?
C8 C9 1.375(7) . ?
C8 H8 0.9500 . ?
C9 C10 1.382(7) . ?
C9 H9 0.9500 . ?
C10 H10 0.9500 . ?
C11 C12 1.385(6) . ?
C12 C13 1.386(7) . ?
C12 H12 0.9500 . ?
C13 C14 1.380(7) . ?
C13 H13 0.9500 . ?
C14 C15 1.373(7) . ?
C14 H14 0.9500 . ?
C15 H15 0.9500 . ?
C16 C24 1.366(6) . ?
C16 C17 1.438(6) . ?
C17 C18 1.412(6) . ?
C17 C22 1.419(6) . ?
C18 C19 1.377(7) . ?
C18 H18 0.9500 . ?
C19 C20 1.405(8) . ?
C19 H19 0.9500 . ?
C20 C21 1.355(8) . ?
C20 H20 0.9500 . ?
C21 C22 1.421(7) . ?
C21 H21 0.9500 . ?
C22 C23 1.406(7) . ?
C23 H23 0.9500 . ?
C24 H24 0.9500 . ?
C25 C26 1.504(7) . ?
C25 H25A 0.9900 . ?
C25 H25B 0.9900 . ?
C26 C27 1.398(4) . ?
C26 C31 1.398(4) . ?
C26 C27A 1.398(4) . ?
C26 C31A 1.398(4) . ?
C27 C28 1.390(11) . ?
C27 H27 0.9500 . ?
C28 C29 1.384(11) . ?
C28 H28 0.9500 . ?
C29 C30 1.375(11) . ?
C29 H29 0.9500 . ?
C30 C31 1.379(11) . ?
C30 H30 0.9500 . ?
C31 H31 0.9500 . ?
C27A C28A 1.396(11) . ?
C27A H27A 0.9500 . ?
C28A C29A 1.385(11) . ?
C28A H28A 0.9500 . ?
C29A C30A 1.376(11) . ?
C29A H29A 0.9500 . ?
C30A C31A 1.393(11) . ?
C30A H30A 0.9500 . ?
C31A H31A 0.9500 . ?
Zn2 O1 2.005(4) . ?
Zn2 Br3 2.3694(11) . ?
Zn2 Br4 2.3774(10) . ?
Zn2 Br5 2.3905(11) . ?
S1 O1 1.510(4) . ?
S1 C33 1.784(3) . ?
S1 C32 1.784(3) . ?
C32 H32A 0.9800 . ?
C32 H32B 0.9800 . ?
C32 H32C 0.9800 . ?
C33 H33A 0.9800 . ?
C33 H33B 0.9800 . ?
C33 H33C 0.9800 . ?
Zn2A O1A 2.007(4) . ?
Zn2A Br3A 2.3699(13) . ?
Zn2A Br4A 2.3766(12) . ?
Zn2A Br5A 2.3893(13) . ?
S1A O1A 1.511(4) . ?
S1A C32A 1.784(3) . ?
S1A C33A 1.784(3) . ?
C32A H32D 0.9800 . ?
C32A H32E 0.9800 . ?
C32A H32F 0.9800 . ?
C33A H33D 0.9800 . ?
C33A H33E 0.9800 . ?
C33A H33F 0.9800 . ?
Zn2B O1B 2.007(4) . ?
Zn2B Br3B 2.3698(13) . ?
Zn2B Br4B 2.3769(13) . ?
Zn2B Br5B 2.3894(14) . ?
S1B O1B 1.511(4) . ?
S1B C32B 1.784(3) . ?
S1B C33B 1.784(3) . ?
C32B H32G 0.9800 . ?
C32B H32H 0.9800 . ?
C32B H32I 0.9800 . ?
C33B H33G 0.9800 . ?
C33B H33H 0.9800 . ?
C33B H33I 0.9800 . ?

loop_
_geom_torsion_atom_site_label_1
_geom_torsion_atom_site_label_2
_geom_torsion_atom_site_label_3
_geom_torsion_atom_site_label_4
_geom_torsion
_geom_torsion_site_symmetry_1
_geom_torsion_site_symmetry_2
_geom_torsion_site_symmetry_3
_geom_torsion_site_symmetry_4
_geom_torsion_publ_flag
C5 N1 C1 C2 -0.2(6) . . . . ?
Zn1 N1 C1 C2 172.6(3) . . . . ?
C5 N1 C1 C6 177.9(4) . . . . ?
Zn1 N1 C1 C6 -9.3(5) . . . . ?
N1 C1 C2 C3 -1.6(6) . . . . ?
C6 C1 C2 C3 -179.5(4) . . . . ?
C1 C2 C3 C4 1.1(6) . . . . ?
C1 C2 C3 C16 -176.4(4) . . . . ?
C2 C3 C4 C5 1.0(6) . . . . ?
C16 C3 C4 C5 178.4(4) . . . . ?
C1 N1 C5 C4 2.5(6) . . . . ?
Zn1 N1 C5 C4 -170.3(3) . . . . ?
C1 N1 C5 C11 -175.4(4) . . . . ?
Zn1 N1 C5 C11 11.8(5) . . . . ?
C3 C4 C5 N1 -2.9(6) . . . . ?
C3 C4 C5 C11 174.8(4) . . . . ?
C10 N2 C6 C7 -0.9(6) . . . . ?
Zn1 N2 C6 C7 172.5(3) . . . . ?
C10 N2 C6 C1 -179.0(4) . . . . ?
Zn1 N2 C6 C1 -5.7(5) . . . . ?
N1 C1 C6 N2 9.7(5) . . . . ?
C2 C1 C6 N2 -172.3(4) . . . . ?
N1 C1 C6 C7 -168.5(4) . . . . ?
C2 C1 C6 C7 9.6(7) . . . . ?
N2 C6 C7 C8 -0.6(7) . . . . ?
C1 C6 C7 C8 177.4(4) . . . . ?
C6 C7 C8 C9 1.9(7) . . . . ?
C7 C8 C9 C10 -1.8(7) . . . . ?
C6 N2 C10 C9 0.9(7) . . . . ?
Zn1 N2 C10 C9 -171.7(4) . . . . ?
C8 C9 C10 N2 0.4(7) . . . . ?
C15 N3 C11 C12 -1.5(6) . . . . ?
Zn1 N3 C11 C12 -174.9(3) . . . . ?
C15 N3 C11 C5 174.3(4) . . . . ?
Zn1 N3 C11 C5 0.9(5) . . . . ?
N1 C5 C11 N3 -7.9(5) . . . . ?
C4 C5 C11 N3 174.3(4) . . . . ?
N1 C5 C11 C12 167.9(4) . . . . ?
C4 C5 C11 C12 -9.9(7) . . . . ?
N3 C11 C12 C13 1.9(7) . . . . ?
C5 C11 C12 C13 -173.5(4) . . . . ?
C11 C12 C13 C14 -1.3(7) . . . . ?
C12 C13 C14 C15 0.3(7) . . . . ?
C11 N3 C15 C14 0.4(7) . . . . ?
Zn1 N3 C15 C14 173.2(4) . . . . ?
C13 C14 C15 N3 0.2(8) . . . . ?
C4 C3 C16 C24 -131.2(5) . . . . ?
C2 C3 C16 C24 46.2(6) . . . . ?
C4 C3 C16 C17 48.6(6) . . . . ?
C2 C3 C16 C17 -134.0(4) . . . . ?
C24 C16 C17 C18 -177.8(4) . . . . ?
C3 C16 C17 C18 2.4(7) . . . . ?
C24 C16 C17 C22 0.3(6) . . . . ?
C3 C16 C17 C22 -179.5(4) . . . . ?
C22 C17 C18 C19 2.1(6) . . . . ?
C16 C17 C18 C19 -179.8(4) . . . . ?
C17 C18 C19 C20 -0.2(7) . . . . ?
C18 C19 C20 C21 -1.4(8) . . . . ?
C19 C20 C21 C22 1.0(8) . . . . ?
C18 C17 C22 C23 177.4(4) . . . . ?
C16 C17 C22 C23 -0.8(6) . . . . ?
C18 C17 C22 C21 -2.5(6) . . . . ?
C16 C17 C22 C21 179.3(4) . . . . ?
C20 C21 C22 C23 -179.0(5) . . . . ?
C20 C21 C22 C17 0.9(7) . . . . ?
C24 N4 C23 C22 -0.1(7) . . . . ?
C25 N4 C23 C22 177.9(4) . . . . ?
C17 C22 C23 N4 0.7(7) . . . . ?
C21 C22 C23 N4 -179.4(4) . . . . ?
C17 C16 C24 N4 0.3(7) . . . . ?
C3 C16 C24 N4 -179.9(4) . . . . ?
C23 N4 C24 C16 -0.5(7) . . . . ?
C25 N4 C24 C16 -178.5(4) . . . . ?
C23 N4 C25 C26 -107.3(5) . . . . ?
C24 N4 C25 C26 70.7(5) . . . . ?
N4 C25 C26 C27 50.3(15) . . . . ?
N4 C25 C26 C31 -131.9(9) . . . . ?
N4 C25 C26 C27A 51.7(14) . . . . ?
N4 C25 C26 C31A -133.3(10) . . . . ?
C31 C26 C27 C28 3(3) . . . . ?
C25 C26 C27 C28 -179.2(13) . . . . ?
C26 C27 C28 C29 -5(3) . . . . ?
C27 C28 C29 C30 4(2) . . . . ?
C28 C29 C30 C31 -1(2) . . . . ?
C29 C30 C31 C26 -2(2) . . . . ?
C27 C26 C31 C30 0(2) . . . . ?
C25 C26 C31 C30 -177.7(11) . . . . ?
C31A C26 C27A C28A -1(3) . . . . ?
C25 C26 C27A C28A 174.8(17) . . . . ?
C26 C27A C28A C29A 3(3) . . . . ?
C27A C28A C29A C30A -4(2) . . . . ?
C28A C29A C30A C31A 2(2) . . . . ?
C29A C30A C31A C26 1(2) . . . . ?
C27A C26 C31A C30A -1(2) . . . . ?
C25 C26 C31A C30A -176.6(11) . . . . ?
C33 S1 O1 Zn2 26.1(4) . . . . ?
C32 S1 O1 Zn2 -77.5(3) . . . . ?
C32A S1A O1A Zn2A -14.2(8) . . . . ?
C33A S1A O1A Zn2A 89.3(8) . . . . ?
C32B S1B O1B Zn2B -162.8(12) . . . . ?
C33B S1B O1B Zn2B 93.7(12) . . . . ?
